data_7102619
loop_
_publ_author_name
'Fawcett, John'
'Moralee, Andrew C'
'Percy, Jonathan M'
'Salafia, Vittoria'
'Vincent, Mark A'
'Hillier, Ian H'

_publ_section_title
;
 A surprising steric effect on a tandem cycloaddition/ring-opening
 reaction: rapid syntheses of difluorinated analogues of
 (hydroxymethyl)conduritols.
;
_journal_issue 9
_journal_name_full 'Chemical communications (Cambridge, England)'
_journal_page_first 1062
_journal_page_last 1063
_journal_paper_doi 10.1039/b401245c
_journal_year 2004
_chemical_formula_sum 'C14 H19 Cl4 F2 N O5 Sn'
_chemical_formula_weight 579.79
_chemical_name_systematic
;
?
;
_space_group_IT_number 14
_symmetry_cell_setting monoclinic
_symmetry_space_group_name_Hall '-P 2yn'
_symmetry_space_group_name_H-M 'P 1 21/n 1'
_atom_sites_solution_hydrogens geom
_atom_sites_solution_primary direct
_atom_sites_solution_secondary difmap
_audit_creation_method SHELXL-97
_cell_angle_alpha 90.00
_cell_angle_beta 102.993(2)
_cell_angle_gamma 90.00
_cell_formula_units_Z 4
_cell_length_a 10.4879(11)
_cell_length_b 18.8071(19)
_cell_length_c 10.7203(11)
_cell_measurement_reflns_used 7168
_cell_measurement_temperature 150(2)
_cell_measurement_theta_max 28.39
_cell_measurement_theta_min 2.23
_cell_volume 2060.4(4)
_computing_cell_refinement 'Bruker SMART'
_computing_data_collection 'Bruker SMART'
_computing_data_reduction 'Bruker SAINT'
_computing_molecular_graphics 'Bruker SHELXTL'
_computing_publication_material 'Bruker SHELXTL'
_computing_structure_refinement 'SHELXL-97 (Sheldrick, 1997)'
_computing_structure_solution 'SHELXS-97 (Sheldrick, 1990)'
_diffrn_ambient_temperature 150(2)
_diffrn_measured_fraction_theta_full 0.994
_diffrn_measured_fraction_theta_max 0.994
_diffrn_measurement_device_type 'CCD area detector'
_diffrn_measurement_method 'phi and omega scans'
_diffrn_radiation_monochromator graphite
_diffrn_radiation_source 'fine-focus sealed tube'
_diffrn_radiation_type MoK\a
_diffrn_radiation_wavelength 0.71073
_diffrn_reflns_av_R_equivalents 0.0261
_diffrn_reflns_av_sigmaI/netI 0.0253
_diffrn_reflns_limit_h_max 11
_diffrn_reflns_limit_h_min -12
_diffrn_reflns_limit_k_max 21
_diffrn_reflns_limit_k_min -23
_diffrn_reflns_limit_l_max 13
_diffrn_reflns_limit_l_min -13
_diffrn_reflns_number 10971
_diffrn_reflns_theta_full 26.00
_diffrn_reflns_theta_max 26.00
_diffrn_reflns_theta_min 2.17
_exptl_absorpt_coefficient_mu 1.802
_exptl_absorpt_correction_T_max 0.89
_exptl_absorpt_correction_T_min 0.80
_exptl_absorpt_correction_type empirical
_exptl_absorpt_process_details
;
absorption correction based on 5879 reflections (SADABS); Rint 0.034 before
correction and 0.014 after.
;
_exptl_crystal_colour colourless
_exptl_crystal_density_diffrn 1.869
_exptl_crystal_density_method 'not measured'
_exptl_crystal_description block
_exptl_crystal_F_000 1144
_exptl_crystal_size_max 0.30
_exptl_crystal_size_mid 0.29
_exptl_crystal_size_min 0.19
_refine_diff_density_max 0.710
_refine_diff_density_min -0.336
_refine_diff_density_rms 0.077
_refine_ls_extinction_method none
_refine_ls_goodness_of_fit_ref 1.058
_refine_ls_hydrogen_treatment mixed
_refine_ls_matrix_type full
_refine_ls_number_parameters 247
_refine_ls_number_reflns 4033
_refine_ls_number_restraints 0
_refine_ls_restrained_S_all 1.058
_refine_ls_R_factor_all 0.0278
_refine_ls_R_factor_gt 0.0254
_refine_ls_shift/su_max 0.001
_refine_ls_shift/su_mean 0.000
_refine_ls_structure_factor_coef Fsqd
_refine_ls_weighting_details 'calc w=1/[\s^2^(Fo^2^)+(0.0328P)^2^+1.0826P] where P=(Fo^2^+2Fc^2^)/3'
_refine_ls_weighting_scheme calc
_refine_ls_wR_factor_gt 0.0639
_refine_ls_wR_factor_ref 0.0651
_reflns_number_gt 3761
_reflns_number_total 4033
_reflns_threshold_expression >2sigma(I)
_cod_data_source_file b401245c_cif.txt
_cod_data_source_block 6a
_cod_depositor_comments
;
The following automatic conversions were performed:
'_symmetry_cell_setting' value 'Monoclinic' changed to 'monoclinic'
according to '/home/saulius/struct/CIF-dictionaries/cif_core.dic'
dictionary named 'cif_core.dic' version 2.4.1 from 2010-06-29.

Automatic conversion script
Id: cif_fix_enum 1527 2010-12-29 10:47:43Z saulius 
;
_cod_original_sg_symbol_H-M P2(1)/n
_cod_database_code 7102619

loop_
_symmetry_equiv_pos_as_xyz
'x, y, z'
'-x+1/2, y+1/2, -z+1/2'
'-x, -y, -z'
'x-1/2, -y-1/2, z-1/2'

loop_
_atom_site_label
_atom_site_type_symbol
_atom_site_fract_x
_atom_site_fract_y
_atom_site_fract_z
_atom_site_U_iso_or_equiv
_atom_site_adp_type
_atom_site_occupancy
_atom_site_symmetry_multiplicity
_atom_site_calc_flag
_atom_site_refinement_flags
Sn1 Sn 0.732849(17) 0.482949(9) 0.775439(15) 0.02270(7) Uani 1 1 d .
Cl1 Cl 0.50709(7) 0.50333(4) 0.70984(8) 0.04142(18) Uani 1 1 d .
Cl2 Cl 0.74585(7) 0.52387(3) 0.98742(6) 0.02899(15) Uani 1 1 d .
Cl3 Cl 0.74903(7) 0.42475(4) 0.58570(6) 0.03208(16) Uani 1 1 d .
Cl4 Cl 0.82018(9) 0.58959(4) 0.71858(7) 0.0439(2) Uani 1 1 d .
F1 F 0.78495(15) 0.23688(8) 0.87737(14) 0.0310(3) Uani 1 1 d .
F2 F 0.88786(17) 0.25825(9) 0.72809(14) 0.0376(4) Uani 1 1 d .
N1 N 0.6762(2) 0.34931(11) 1.04422(19) 0.0230(4) Uani 1 1 d .
O1 O 1.12119(18) 0.24508(10) 0.92390(18) 0.0307(4) Uani 1 1 d .
O2 O 0.93782(17) 0.44521(9) 0.84473(16) 0.0230(4) Uani 1 1 d .
O3 O 1.06855(18) 0.36946(9) 0.77628(17) 0.0286(4) Uani 1 1 d .
O4 O 0.87694(16) 0.34858(9) 1.00860(15) 0.0189(3) Uani 1 1 d .
O5 O 0.70338(16) 0.37991(9) 0.84833(15) 0.0212(4) Uani 1 1 d .
C1 C 1.0874(2) 0.29510(14) 1.0102(2) 0.0244(5) Uani 1 1 d .
H1 H 1.1558 0.3319 1.0421 0.029 Uiso 1 1 calc R
C2 C 0.9553(2) 0.32511(13) 0.9250(2) 0.0187(5) Uani 1 1 d .
C3 C 0.9025(3) 0.25417(14) 0.8545(2) 0.0259(5) Uani 1 1 d .
C4 C 1.0109(3) 0.20043(14) 0.9156(3) 0.0288(6) Uani 1 1 d .
H4 H 1.0124 0.1555 0.8661 0.035 Uiso 1 1 calc R
C5 C 1.0033(3) 0.19049(15) 1.0527(3) 0.0327(6) Uani 1 1 d .
H5 H 0.9709 0.1503 1.0895 0.039 Uiso 1 1 calc R
C6 C 1.0520(2) 0.25047(15) 1.1120(2) 0.0274(6) Uani 1 1 d .
H6 H 1.0618 0.2621 1.1999 0.033 Uiso 1 1 calc R
C7 C 0.9840(2) 0.38575(13) 0.8422(2) 0.0211(5) Uani 1 1 d .
C8 C 1.1058(3) 0.42550(16) 0.6945(3) 0.0352(7) Uani 1 1 d .
H8A H 1.0274 0.4431 0.6326 0.042 Uiso 1 1 calc R
H8B H 1.1469 0.4660 0.7477 0.042 Uiso 1 1 calc R
C9 C 1.1970(5) 0.3944(2) 0.6277(4) 0.0737(13) Uani 1 1 d .
H9A H 1.2719 0.3749 0.6899 0.111 Uiso 1 1 calc R
H9B H 1.2275 0.4310 0.5761 0.111 Uiso 1 1 calc R
H9C H 1.1536 0.3563 0.5716 0.111 Uiso 1 1 calc R
C10 C 0.7476(2) 0.36033(12) 0.9620(2) 0.0200(5) Uani 1 1 d .
C11 C 0.5366(3) 0.36802(15) 1.0106(3) 0.0313(6) Uani 1 1 d .
H11A H 0.5235 0.4087 0.9506 0.038 Uiso 1 1 calc R
H11B H 0.5085 0.3829 1.0889 0.038 Uiso 1 1 calc R
C12 C 0.4536(3) 0.30654(18) 0.9499(3) 0.0426(7) Uani 1 1 d .
H12A H 0.4763 0.2943 0.8687 0.064 Uiso 1 1 calc R
H12B H 0.3610 0.3199 0.9338 0.064 Uiso 1 1 calc R
H12C H 0.4695 0.2655 1.0075 0.064 Uiso 1 1 calc R
C13 C 0.7291(3) 0.31724(14) 1.1705(2) 0.0275(6) Uani 1 1 d .
H13A H 0.7965 0.2817 1.1627 0.033 Uiso 1 1 calc R
H13B H 0.6580 0.2922 1.1994 0.033 Uiso 1 1 calc R
C14 C 0.7889(3) 0.37190(16) 1.2694(3) 0.0362(7) Uani 1 1 d .
H14A H 0.8641 0.3941 1.2447 0.054 Uiso 1 1 calc R
H14B H 0.8178 0.3488 1.3528 0.054 Uiso 1 1 calc R
H14C H 0.7236 0.4084 1.2748 0.054 Uiso 1 1 calc R

loop_
_atom_site_aniso_label
_atom_site_aniso_U_11
_atom_site_aniso_U_22
_atom_site_aniso_U_33
_atom_site_aniso_U_23
_atom_site_aniso_U_13
_atom_site_aniso_U_12
Sn1 0.02818(12) 0.01641(10) 0.02192(10) 0.00021(6) 0.00226(7) 0.00266(7)
Cl1 0.0323(4) 0.0400(4) 0.0452(4) -0.0026(3) -0.0055(3) 0.0135(3)
Cl2 0.0336(4) 0.0256(3) 0.0277(3) -0.0068(2) 0.0065(3) 0.0021(3)
Cl3 0.0427(4) 0.0311(3) 0.0225(3) -0.0043(2) 0.0073(3) -0.0057(3)
Cl4 0.0725(6) 0.0200(3) 0.0382(4) 0.0048(3) 0.0100(4) -0.0070(3)
F1 0.0280(8) 0.0266(8) 0.0383(8) -0.0050(7) 0.0071(7) -0.0065(7)
F2 0.0497(11) 0.0363(9) 0.0270(8) -0.0078(7) 0.0090(7) -0.0039(8)
N1 0.0221(11) 0.0233(11) 0.0259(10) 0.0016(8) 0.0101(9) 0.0024(9)
O1 0.0288(10) 0.0258(9) 0.0412(11) -0.0019(8) 0.0161(8) 0.0033(8)
O2 0.0237(9) 0.0172(9) 0.0282(9) 0.0020(7) 0.0058(7) -0.0009(7)
O3 0.0352(11) 0.0243(9) 0.0317(10) 0.0058(8) 0.0193(8) 0.0013(8)
O4 0.0181(9) 0.0203(8) 0.0193(8) -0.0009(6) 0.0066(6) 0.0012(7)
O5 0.0226(9) 0.0179(8) 0.0230(8) 0.0013(7) 0.0046(7) 0.0017(7)
C1 0.0236(13) 0.0246(13) 0.0264(12) 0.0010(10) 0.0086(10) 0.0044(11)
C2 0.0198(12) 0.0179(11) 0.0203(11) -0.0003(9) 0.0085(9) -0.0003(10)
C3 0.0273(14) 0.0249(13) 0.0276(13) -0.0070(10) 0.0110(11) -0.0046(11)
C4 0.0324(15) 0.0188(12) 0.0380(15) -0.0013(11) 0.0139(12) 0.0026(11)
C5 0.0271(14) 0.0260(14) 0.0470(16) 0.0105(12) 0.0127(12) 0.0054(12)
C6 0.0212(13) 0.0358(15) 0.0255(13) 0.0098(11) 0.0060(10) 0.0101(12)
C7 0.0228(13) 0.0210(12) 0.0197(11) -0.0012(9) 0.0055(9) -0.0024(10)
C8 0.0432(18) 0.0327(15) 0.0350(15) 0.0091(12) 0.0202(13) -0.0043(13)
C9 0.098(3) 0.064(3) 0.081(3) 0.024(2) 0.068(3) 0.010(2)
C10 0.0224(13) 0.0142(11) 0.0239(12) -0.0032(9) 0.0068(10) 0.0004(10)
C11 0.0231(14) 0.0357(15) 0.0383(15) 0.0006(12) 0.0133(11) 0.0058(12)
C12 0.0275(16) 0.055(2) 0.0459(17) -0.0069(15) 0.0103(13) -0.0049(14)
C13 0.0298(14) 0.0288(14) 0.0273(13) 0.0070(11) 0.0134(11) 0.0038(12)
C14 0.0385(17) 0.0420(17) 0.0285(14) -0.0033(12) 0.0084(12) 0.0016(14)

loop_
_atom_type_symbol
_atom_type_description
_atom_type_scat_dispersion_real
_atom_type_scat_dispersion_imag
_atom_type_scat_source
C C 0.0033 0.0016 'International Tables Vol C Tables 4.2.6.8 and 6.1.1.4'
H H 0.0000 0.0000 'International Tables Vol C Tables 4.2.6.8 and 6.1.1.4'
N N 0.0061 0.0033 'International Tables Vol C Tables 4.2.6.8 and 6.1.1.4'
O O 0.0106 0.0060 'International Tables Vol C Tables 4.2.6.8 and 6.1.1.4'
F F 0.0171 0.0103 'International Tables Vol C Tables 4.2.6.8 and 6.1.1.4'
Sn Sn -0.6537 1.4246 'International Tables Vol C Tables 4.2.6.8 and 6.1.1.4'
Cl Cl 0.1484 0.1585 'International Tables Vol C Tables 4.2.6.8 and 6.1.1.4'

loop_
_geom_angle_atom_site_label_1
_geom_angle_atom_site_label_2
_geom_angle_atom_site_label_3
_geom_angle
O5 Sn1 O2 78.30(6)
O5 Sn1 Cl4 165.61(5)
O2 Sn1 Cl4 87.43(5)
O5 Sn1 Cl1 92.21(5)
O2 Sn1 Cl1 170.42(5)
Cl4 Sn1 Cl1 102.10(3)
O5 Sn1 Cl3 86.48(5)
O2 Sn1 Cl3 83.57(5)
Cl4 Sn1 Cl3 93.73(3)
Cl1 Sn1 Cl3 94.65(3)
O5 Sn1 Cl2 85.75(5)
O2 Sn1 Cl2 86.60(5)
Cl4 Sn1 Cl2 91.71(3)
Cl1 Sn1 Cl2 94.07(3)
Cl3 Sn1 Cl2 168.53(2)
C10 N1 C11 119.4(2)
C10 N1 C13 122.4(2)
C11 N1 C13 118.2(2)
C4 O1 C1 96.54(19)
C7 O2 Sn1 129.98(16)
C7 O3 C8 117.5(2)
C10 O4 C2 119.57(18)
C10 O5 Sn1 124.58(15)
O1 C1 C6 104.1(2)
O1 C1 C2 100.06(19)
C6 C1 C2 107.1(2)
O4 C2 C7 110.85(19)
O4 C2 C3 112.16(19)
C7 C2 C3 116.86(19)
O4 C2 C1 107.68(17)
C7 C2 C1 110.0(2)
C3 C2 C1 98.21(19)
F2 C3 F1 107.3(2)
F2 C3 C4 111.9(2)
F1 C3 C4 112.3(2)
F2 C3 C2 112.8(2)
F1 C3 C2 110.78(19)
C4 C3 C2 101.8(2)
O1 C4 C5 103.6(2)
O1 C4 C3 98.7(2)
C5 C4 C3 107.4(2)
C6 C5 C4 105.1(2)
C5 C6 C1 105.0(2)
O2 C7 O3 123.7(2)
O2 C7 C2 122.9(2)
O3 C7 C2 113.2(2)
C9 C8 O3 107.4(3)
O5 C10 N1 124.3(2)
O5 C10 O4 121.7(2)
N1 C10 O4 114.0(2)
N1 C11 C12 111.7(2)
N1 C13 C14 112.2(2)

loop_
_geom_bond_atom_site_label_1
_geom_bond_atom_site_label_2
_geom_bond_distance
Sn1 O5 2.1378(16)
Sn1 O2 2.2268(17)
Sn1 Cl4 2.3418(7)
Sn1 Cl1 2.3450(8)
Sn1 Cl3 2.3494(7)
Sn1 Cl2 2.3740(7)
F1 C3 1.350(3)
F2 C3 1.332(3)
N1 C10 1.295(3)
N1 C11 1.469(3)
N1 C13 1.472(3)
O1 C4 1.416(3)
O1 C1 1.419(3)
O2 C7 1.221(3)
O3 C7 1.289(3)
O3 C8 1.478(3)
O4 C10 1.354(3)
O4 C2 1.416(3)
O5 C10 1.258(3)
C1 C6 1.488(4)
C1 C2 1.582(3)
C2 C7 1.517(3)
C2 C3 1.571(3)
C3 C4 1.551(4)
C4 C5 1.502(4)
C5 C6 1.338(4)
C8 C9 1.442(5)
C11 C12 1.505(4)
C13 C14 1.508(4)
